data_4089682
loop_
_publ_author_name
'Parker, Kyle D. J.'
'Fryzuk, Michael D.'

_publ_section_title
;
 Carbon--Carbon Bond Forming Reactions with Tantalum Diamidophosphine
 Complexes That Incorporate Alkyne Ligands
;
_journal_issue 21
_journal_name_full Organometallics
_journal_page_first 6122
_journal_paper_doi 10.1021/om500775c
_journal_volume 33
_journal_year 2014
_chemical_formula_moiety 'C46 H57 Cl N2 P Si2 Ta'
_chemical_formula_sum 'C46 H57 Cl N2 P Si2 Ta'
_chemical_formula_weight 941.48
_space_group_crystal_system monoclinic
_space_group_IT_number 14
_space_group_name_Hall '-P 2yn'
_space_group_name_H-M_alt 'P 1 21/n 1'
_atom_sites_solution_hydrogens geom
_atom_sites_solution_primary direct
_audit_creation_date 2014-07-25
_audit_creation_method
;
Olex2 1.2
(compiled 2014.07.22 svn.r2960 for OlexSys, GUI svn.r4862)
;
_cell_angle_alpha 90.000(5)
_cell_angle_beta 108.045(5)
_cell_angle_gamma 90.000(5)
_cell_formula_units_Z 4
_cell_length_a 12.175(5)
_cell_length_b 20.580(5)
_cell_length_c 18.273(5)
_cell_measurement_reflns_used 7860
_cell_measurement_temperature 173(2)
_cell_measurement_theta_max 27.61
_cell_measurement_theta_min 2.40
_cell_volume 4353(2)
_computing_cell_refinement 'SAINT v7.60A (Bruker, 2009)'
_computing_data_reduction 'SAINT v7.60A (Bruker, 2009)'
_computing_molecular_graphics 'Olex2 (Dolomanov et al., 2009)'
_computing_publication_material 'Olex2 (Dolomanov et al., 2009)'
_computing_structure_refinement 'ShelXL (Sheldrick, 2008)'
_computing_structure_solution 'SIR97 (Burla et al., 2007)'
_diffrn_ambient_temperature 173.15
_diffrn_measured_fraction_theta_full 0.999
_diffrn_measured_fraction_theta_max 0.993
_diffrn_measurement_device_type 'Bruker APEX-II CCD'
_diffrn_measurement_method '\f and \w scans'
_diffrn_radiation_type MoK\a
_diffrn_radiation_wavelength 0.71069
_diffrn_reflns_av_R_equivalents 0.0538
_diffrn_reflns_av_unetI/netI 0.0294
_diffrn_reflns_Laue_measured_fraction_full 0.999
_diffrn_reflns_Laue_measured_fraction_max 0.993
_diffrn_reflns_limit_h_max 15
_diffrn_reflns_limit_h_min -14
_diffrn_reflns_limit_k_max 26
_diffrn_reflns_limit_k_min -26
_diffrn_reflns_limit_l_max 23
_diffrn_reflns_limit_l_min -23
_diffrn_reflns_number 73916
_diffrn_reflns_point_group_measured_fraction_full 0.999
_diffrn_reflns_point_group_measured_fraction_max 0.993
_diffrn_reflns_theta_full 25.240
_diffrn_reflns_theta_max 27.609
_diffrn_reflns_theta_min 1.534
_diffrn_standards_number 0
_exptl_absorpt_coefficient_mu 2.712
_exptl_absorpt_correction_T_max 0.7456
_exptl_absorpt_correction_T_min 0.5501
_exptl_absorpt_correction_type multi-scan
_exptl_absorpt_process_details
'SADABS-2012/1 (Bruker,2012) was used for absorption correction. wR2(int) was 0.1069 before and 0.0697 after correction. The Ratio of minimum to maximum transmission is 0.7378. The \l/2 correction factor is 0.0015.'
_exptl_crystal_colour orange
_exptl_crystal_colour_primary orange
_exptl_crystal_density_diffrn 1.436
_exptl_crystal_description plate
_exptl_crystal_F_000 1920
_exptl_crystal_size_max 0.3
_exptl_crystal_size_mid 0.15
_exptl_crystal_size_min 0.15
_refine_diff_density_max 1.322
_refine_diff_density_min -1.313
_refine_diff_density_rms 0.096
_refine_ls_extinction_method none
_refine_ls_goodness_of_fit_ref 1.046
_refine_ls_hydrogen_treatment constr
_refine_ls_matrix_type full
_refine_ls_number_parameters 478
_refine_ls_number_reflns 10050
_refine_ls_number_restraints 0
_refine_ls_restrained_S_all 1.046
_refine_ls_R_factor_all 0.0283
_refine_ls_R_factor_gt 0.0246
_refine_ls_shift/su_max 0.004
_refine_ls_shift/su_mean 0.000
_refine_ls_structure_factor_coef Fsqd
_refine_ls_weighting_details 'w=1/[\s^2^(Fo^2^)+(0.0212P)^2^+9.0088P] where P=(Fo^2^+2Fc^2^)/3'
_refine_ls_weighting_scheme calc
_refine_ls_wR_factor_gt 0.0608
_refine_ls_wR_factor_ref 0.0632
_reflns_Friedel_coverage 0.000
_reflns_number_gt 9189
_reflns_number_total 10050
_reflns_threshold_expression 'I > 2\s(I)'
_cod_data_source_file om500775c_si_002.cif
_cod_data_source_block mf878_0m
_cod_database_code 4089682
_shelxl_version_number 2014-3
_shelx_space_group_comment
;
The symmetry employed for this shelxl refinement is uniquely defined
by the following loop, which should always be used as a source of
symmetry information in preference to the above space-group names.
They are only intended as comments.
;
_shelx_estimated_absorpt_t_max 0.686
_shelx_estimated_absorpt_t_min 0.497
_olex2_refinement_description
;
1. Fixed Uiso
 At 1.2 times of:
  All C(H) groups
 At 1.5 times of:
  All C(H,H,H) groups
2.a Me refined with riding coordinates:
 C13(H13A,H13B,H13C), C20(H20A,H20B,H20C), C21(H21A,H21B,H21C), C22(H22A,H22B,
 H22C), C29(H29A,H29B,H29C), C30(H30A,H30B,H30C), C31(H31A,H31B,H31C), C38(H38A,
 H38B,H38C), C41(H41A,H41B,H41C), C42(H42A,H42B,H42C), C43(H43A,H43B,H43C),
 C44(H44A,H44B,H44C), C45(H45A,H45B,H45C), C46(H46A,H46B,H46C)
2.b Aromatic/amide H refined with riding coordinates:
 C02(H02), C03(H03), C04(H04), C05(H05), C06(H06), C08(H08), C10(H10),
 C11(H11), C16(H16), C18(H18), C25(H25), C27(H27), C33(H33), C34(H34), C36(H36)
;
_olex2_submission_special_instructions 'No special instructions were received'

loop_
_space_group_symop_operation_xyz
'x, y, z'
'-x+1/2, y+1/2, -z+1/2'
'-x, -y, -z'
'x-1/2, -y-1/2, z-1/2'

loop_
_atom_site_label
_atom_site_type_symbol
_atom_site_fract_x
_atom_site_fract_y
_atom_site_fract_z
_atom_site_U_iso_or_equiv
_atom_site_adp_type
_atom_site_occupancy
_atom_site_site_symmetry_order
_atom_site_calc_flag
_atom_site_refinement_flags_posn
C01 C 0.9777(2) 0.21720(14) 0.21771(14) 0.0162(5) Uani 1 1 d .
C02 C 0.9936(2) 0.15353(14) 0.19711(15) 0.0213(6) Uani 1 1 d .
H02 H 0.9843 0.1185 0.2285 0.026 Uiso 1 1 calc R
C03 C 1.0233(3) 0.14116(16) 0.13061(16) 0.0280(6) Uani 1 1 d .
H03 H 1.0339 0.0976 0.1168 0.034 Uiso 1 1 calc R
C04 C 1.0373(2) 0.19185(17) 0.08463(15) 0.0279(7) Uani 1 1 d .
H04 H 1.0572 0.1832 0.0393 0.033 Uiso 1 1 calc R
C05 C 1.0221(3) 0.25502(16) 0.10497(16) 0.0256(6) Uani 1 1 d .
H05 H 1.0324 0.2899 0.0736 0.031 Uiso 1 1 calc R
C06 C 0.9920(2) 0.26807(14) 0.17094(15) 0.0195(5) Uani 1 1 d .
H06 H 0.9811 0.3117 0.1842 0.023 Uiso 1 1 calc R
C07 C 1.0040(2) 0.17434(12) 0.37220(13) 0.0136(5) Uani 1 1 d .
C08 C 1.1232(2) 0.16411(13) 0.39807(13) 0.0161(5) Uani 1 1 d .
H08 H 1.1717 0.1903 0.3782 0.019 Uiso 1 1 calc R
C09 C 1.1724(2) 0.11654(13) 0.45220(14) 0.0186(5) Uani 1 1 d .
C10 C 1.0974(2) 0.07784(13) 0.47771(14) 0.0187(5) Uani 1 1 d .
H10 H 1.1288 0.0438 0.5131 0.022 Uiso 1 1 calc R
C11 C 0.9795(2) 0.08720(13) 0.45354(14) 0.0173(5) Uani 1 1 d .
H11 H 0.9314 0.0598 0.4723 0.021 Uiso 1 1 calc R
C12 C 0.9303(2) 0.13701(12) 0.40125(13) 0.0134(5) Uani 1 1 d .
C13 C 1.3010(2) 0.10723(16) 0.48301(17) 0.0274(6) Uani 1 1 d .
H13A H 1.3185 0.0715 0.5203 0.041 Uiso 1 1 calc R
H13B H 1.3311 0.0968 0.4405 0.041 Uiso 1 1 calc R
H13C H 1.3372 0.1473 0.5083 0.041 Uiso 1 1 calc R
C14 C 0.7329(2) 0.09979(12) 0.37875(13) 0.0135(5) Uani 1 1 d .
C15 C 0.7004(2) 0.05769(13) 0.31479(13) 0.0157(5) Uani 1 1 d .
C16 C 0.6117(2) 0.01341(13) 0.30836(14) 0.0185(5) Uani 1 1 d .
H16 H 0.5879 -0.0141 0.2645 0.022 Uiso 1 1 calc R
C17 C 0.5570(2) 0.00846(13) 0.36457(15) 0.0195(5) Uani 1 1 d .
C18 C 0.5991(2) 0.04589(13) 0.43092(14) 0.0180(5) Uani 1 1 d .
H18 H 0.5659 0.0407 0.4713 0.022 Uiso 1 1 calc R
C20 C 0.7372(2) 0.12491(14) 0.51628(14) 0.0206(5) Uani 1 1 d .
H20A H 0.7987 0.1546 0.5135 0.031 Uiso 1 1 calc R
H20B H 0.6759 0.1496 0.5281 0.031 Uiso 1 1 calc R
H20C H 0.7690 0.0927 0.5568 0.031 Uiso 1 1 calc R
C21 C 0.7632(2) 0.05988(13) 0.25588(14) 0.0192(5) Uani 1 1 d .
H21A H 0.8224 0.0939 0.2698 0.029 Uiso 1 1 calc R
H21B H 0.7999 0.0178 0.2543 0.029 Uiso 1 1 calc R
H21C H 0.7083 0.0694 0.2052 0.029 Uiso 1 1 calc R
C22 C 0.4562(2) -0.03680(16) 0.35429(18) 0.0294(7) Uani 1 1 d .
H22A H 0.4288 -0.0339 0.3993 0.044 Uiso 1 1 calc R
H22B H 0.3936 -0.0245 0.3080 0.044 Uiso 1 1 calc R
H22C H 0.4804 -0.0815 0.3489 0.044 Uiso 1 1 calc R
C23 C 0.6915(2) 0.37656(13) 0.30672(14) 0.0162(5) Uani 1 1 d .
C24 C 0.6470(2) 0.40833(13) 0.35917(15) 0.0185(5) Uani 1 1 d .
C25 C 0.5474(2) 0.44601(14) 0.33033(17) 0.0227(6) Uani 1 1 d .
H25 H 0.5154 0.4667 0.3655 0.027 Uiso 1 1 calc R
C26 C 0.4937(2) 0.45416(14) 0.25163(17) 0.0226(6) Uani 1 1 d .
C27 C 0.5451(2) 0.42627(13) 0.20112(15) 0.0208(5) Uani 1 1 d .
H27 H 0.5114 0.4331 0.1474 0.025 Uiso 1 1 calc R
C28 C 0.6442(2) 0.38887(13) 0.22691(14) 0.0170(5) Uani 1 1 d .
C29 C 0.7032(2) 0.36429(14) 0.17140(14) 0.0209(5) Uani 1 1 d .
H29A H 0.7714 0.3389 0.1993 0.031 Uiso 1 1 calc R
H29B H 0.6497 0.3367 0.1327 0.031 Uiso 1 1 calc R
H29C H 0.7269 0.4012 0.1459 0.031 Uiso 1 1 calc R
C30 C 0.7062(3) 0.40605(14) 0.44514(15) 0.0232(6) Uani 1 1 d .
H30A H 0.7742 0.3778 0.4562 0.035 Uiso 1 1 calc R
H30B H 0.7303 0.4500 0.4641 0.035 Uiso 1 1 calc R
H30C H 0.6525 0.3889 0.4708 0.035 Uiso 1 1 calc R
C31 C 0.3817(3) 0.49119(17) 0.2212(2) 0.0340(7) Uani 1 1 d .
H31A H 0.3579 0.5074 0.2644 0.051 Uiso 1 1 calc R
H31B H 0.3926 0.5279 0.1900 0.051 Uiso 1 1 calc R
H31C H 0.3218 0.4623 0.1894 0.051 Uiso 1 1 calc R
C32 C 0.8975(2) 0.35383(13) 0.34528(13) 0.0148(5) Uani 1 1 d .
C33 C 0.9297(2) 0.41733(13) 0.36995(14) 0.0184(5) Uani 1 1 d .
H33 H 0.8738 0.4467 0.3773 0.022 Uiso 1 1 calc R
C34 C 1.0428(2) 0.43766(14) 0.38380(15) 0.0230(6) Uani 1 1 d .
H34 H 1.0629 0.4809 0.4011 0.028 Uiso 1 1 calc R
C35 C 1.1282(2) 0.39694(14) 0.37327(15) 0.0234(6) Uani 1 1 d .
C36 C 1.0959(2) 0.33448(14) 0.34767(14) 0.0200(5) Uani 1 1 d .
H36 H 1.1519 0.3059 0.3390 0.024 Uiso 1 1 calc R
C37 C 0.9827(2) 0.31239(13) 0.33420(13) 0.0157(5) Uani 1 1 d .
C38 C 1.2517(3) 0.41970(18) 0.3899(2) 0.0369(8) Uani 1 1 d .
H38A H 1.2581 0.4650 0.4073 0.055 Uiso 1 1 calc R
H38B H 1.3028 0.3924 0.4301 0.055 Uiso 1 1 calc R
H38C H 1.2742 0.4165 0.3430 0.055 Uiso 1 1 calc R
C39 C 0.6442(2) 0.21192(13) 0.20907(13) 0.0147(5) Uani 1 1 d .
C40 C 0.5714(2) 0.21279(13) 0.24936(14) 0.0173(5) Uani 1 1 d .
C41 C 0.7253(3) 0.21523(17) 0.05967(16) 0.0289(7) Uani 1 1 d .
H41A H 0.7952 0.1904 0.0857 0.043 Uiso 1 1 calc R
H41B H 0.6991 0.2041 0.0048 0.043 Uiso 1 1 calc R
H41C H 0.7424 0.2618 0.0656 0.043 Uiso 1 1 calc R
C42 C 0.5759(3) 0.10669(15) 0.08482(17) 0.0330(7) Uani 1 1 d .
H42A H 0.5152 0.0942 0.1069 0.050 Uiso 1 1 calc R
H42B H 0.5493 0.0986 0.0292 0.050 Uiso 1 1 calc R
H42C H 0.6455 0.0810 0.1087 0.050 Uiso 1 1 calc R
C43 C 0.4812(3) 0.24447(15) 0.04980(16) 0.0256(6) Uani 1 1 d .
H43A H 0.4175 0.2356 0.0705 0.038 Uiso 1 1 calc R
H43B H 0.5011 0.2907 0.0559 0.038 Uiso 1 1 calc R
H43C H 0.4577 0.2330 -0.0049 0.038 Uiso 1 1 calc R
C44 C 0.3449(3) 0.28360(18) 0.2138(2) 0.0382(8) Uani 1 1 d .
H44A H 0.3574 0.2992 0.1663 0.057 Uiso 1 1 calc R
H44B H 0.2618 0.2796 0.2059 0.057 Uiso 1 1 calc R
H44C H 0.3786 0.3145 0.2556 0.057 Uiso 1 1 calc R
C45 C 0.3907(3) 0.1737(2) 0.3295(2) 0.0402(9) Uani 1 1 d .
H45A H 0.4274 0.1312 0.3434 0.060 Uiso 1 1 calc R
H45B H 0.4244 0.2047 0.3711 0.060 Uiso 1 1 calc R
H45C H 0.3075 0.1699 0.3215 0.060 Uiso 1 1 calc R
C46 C 0.3481(3) 0.1382(2) 0.1668(2) 0.0423(9) Uani 1 1 d .
H46A H 0.3572 0.1499 0.1170 0.063 Uiso 1 1 calc R
H46B H 0.3866 0.0966 0.1840 0.063 Uiso 1 1 calc R
H46C H 0.2658 0.1343 0.1614 0.063 Uiso 1 1 calc R
19 C 0.6881(2) 0.09074(12) 0.44010(14) 0.0154(5) Uani 1 1 d .
N01 N 0.78402(18) 0.32970(10) 0.33091(11) 0.0140(4) Uani 1 1 d .
N02 N 0.81222(18) 0.15188(10) 0.37792(11) 0.0133(4) Uani 1 1 d .
Si01 Si 0.41481(6) 0.20289(4) 0.23960(5) 0.02419(17) Uani 1 1 d .
Si02 Si 0.60972(6) 0.19502(4) 0.10310(4) 0.01753(15) Uani 1 1 d .
P01 P 0.92925(5) 0.23285(3) 0.30073(3) 0.01204(12) Uani 1 1 d .
Cl01 Cl 0.63519(7) 0.25540(3) 0.42225(4) 0.02472(14) Uani 1 1 d .
Ta1 Ta 0.73125(2) 0.23491(2) 0.32820(2) 0.01095(4) Uani 1 1 d .

loop_
_atom_site_aniso_label
_atom_site_aniso_U_11
_atom_site_aniso_U_22
_atom_site_aniso_U_33
_atom_site_aniso_U_23
_atom_site_aniso_U_13
_atom_site_aniso_U_12
C01 0.0119(11) 0.0250(14) 0.0115(10) 0.0025(10) 0.0036(9) 0.0007(10)
C02 0.0245(14) 0.0253(15) 0.0163(12) 0.0052(10) 0.0097(10) 0.0052(11)
C03 0.0332(16) 0.0337(17) 0.0206(13) -0.0009(12) 0.0131(12) 0.0087(13)
C04 0.0242(14) 0.047(2) 0.0163(12) 0.0039(12) 0.0119(11) 0.0064(13)
C05 0.0212(14) 0.0402(18) 0.0181(13) 0.0088(12) 0.0099(11) -0.0024(12)
C06 0.0181(13) 0.0253(15) 0.0153(12) 0.0029(10) 0.0052(10) -0.0014(11)
C07 0.0168(12) 0.0142(12) 0.0093(10) -0.0005(9) 0.0033(9) 0.0009(10)
C08 0.0178(12) 0.0187(13) 0.0120(10) 0.0009(9) 0.0047(9) 0.0013(10)
C09 0.0197(13) 0.0195(13) 0.0141(11) -0.0003(10) 0.0018(9) 0.0043(11)
C10 0.0247(13) 0.0148(13) 0.0125(11) 0.0024(9) -0.0003(10) 0.0026(11)
C11 0.0223(13) 0.0156(13) 0.0121(10) 0.0012(9) 0.0023(9) -0.0020(10)
C12 0.0160(11) 0.0145(12) 0.0080(10) -0.0018(8) 0.0011(8) -0.0001(10)
C13 0.0208(14) 0.0329(17) 0.0254(14) 0.0086(12) 0.0026(11) 0.0090(12)
C14 0.0147(11) 0.0120(12) 0.0126(10) 0.0018(9) 0.0024(9) 0.0006(9)
C15 0.0172(12) 0.0160(13) 0.0112(10) 0.0015(9) 0.0006(9) 0.0029(10)
C16 0.0190(12) 0.0144(13) 0.0161(11) -0.0020(9) -0.0033(9) 0.0013(10)
C17 0.0138(12) 0.0167(13) 0.0239(13) 0.0023(10) -0.0004(10) -0.0011(10)
C18 0.0164(12) 0.0198(14) 0.0176(11) 0.0036(10) 0.0050(9) -0.0003(10)
C20 0.0272(14) 0.0242(14) 0.0106(11) -0.0001(10) 0.0061(10) -0.0068(12)
C21 0.0269(14) 0.0167(13) 0.0139(11) -0.0018(9) 0.0061(10) 0.0029(11)
C22 0.0183(14) 0.0299(17) 0.0359(16) -0.0022(13) 0.0024(12) -0.0063(12)
C23 0.0162(12) 0.0163(13) 0.0145(11) 0.0011(9) 0.0026(9) -0.0020(10)
C24 0.0195(13) 0.0169(13) 0.0181(12) 0.0003(10) 0.0046(10) -0.0001(10)
C25 0.0223(14) 0.0174(14) 0.0302(14) -0.0003(11) 0.0105(11) 0.0012(11)
C26 0.0143(12) 0.0171(14) 0.0317(14) 0.0041(11) 0.0001(11) -0.0011(10)
C27 0.0193(13) 0.0187(14) 0.0188(12) 0.0055(10) -0.0019(10) -0.0037(11)
C28 0.0185(12) 0.0141(12) 0.0145(11) 0.0023(9) -0.0005(9) -0.0044(10)
C29 0.0268(14) 0.0220(14) 0.0124(11) 0.0035(10) 0.0041(10) -0.0049(11)
C30 0.0322(15) 0.0211(14) 0.0160(12) -0.0008(10) 0.0072(11) 0.0046(12)
C31 0.0199(14) 0.0308(17) 0.0454(19) 0.0043(14) 0.0016(13) 0.0040(13)
C32 0.0167(12) 0.0176(13) 0.0077(10) 0.0032(9) 0.0006(9) -0.0003(10)
C33 0.0218(13) 0.0155(13) 0.0142(11) 0.0022(9) 0.0000(10) -0.0001(10)
C34 0.0279(14) 0.0187(14) 0.0164(12) 0.0032(10) -0.0017(10) -0.0066(12)
C35 0.0212(13) 0.0252(15) 0.0192(12) 0.0051(11) -0.0002(10) -0.0073(12)
C36 0.0162(12) 0.0249(15) 0.0163(11) 0.0056(10) 0.0012(9) -0.0004(11)
C37 0.0180(12) 0.0164(13) 0.0108(10) 0.0025(9) 0.0015(9) -0.0015(10)
C38 0.0247(16) 0.0366(19) 0.0449(19) 0.0012(15) 0.0044(14) -0.0118(14)
C39 0.0143(11) 0.0157(12) 0.0111(10) 0.0017(9) -0.0002(9) 0.0002(10)
C40 0.0163(12) 0.0167(13) 0.0182(11) 0.0040(10) 0.0044(9) 0.0010(10)
C41 0.0241(14) 0.0456(19) 0.0157(12) -0.0026(12) 0.0045(11) 0.0010(14)
C42 0.0424(18) 0.0268(16) 0.0203(13) -0.0052(12) -0.0041(13) -0.0001(14)
C43 0.0224(14) 0.0323(16) 0.0189(13) 0.0064(11) 0.0013(11) 0.0023(12)
C44 0.0236(16) 0.043(2) 0.049(2) 0.0132(16) 0.0129(14) 0.0087(15)
C45 0.0240(15) 0.058(2) 0.0424(18) 0.0220(17) 0.0157(14) 0.0028(16)
C46 0.0249(16) 0.050(2) 0.050(2) -0.0036(17) 0.0087(15) -0.0133(16)
19 0.0178(12) 0.0146(12) 0.0130(11) 0.0006(9) 0.0036(9) -0.0015(10)
N01 0.0153(10) 0.0140(11) 0.0112(9) 0.0029(8) 0.0022(7) 0.0015(8)
N02 0.0154(10) 0.0152(11) 0.0091(8) 0.0010(7) 0.0031(7) -0.0003(8)
Si01 0.0128(3) 0.0332(5) 0.0264(4) 0.0087(3) 0.0059(3) 0.0010(3)
Si02 0.0160(3) 0.0217(4) 0.0115(3) -0.0014(3) -0.0006(2) 0.0011(3)
P01 0.0126(3) 0.0145(3) 0.0088(3) 0.0021(2) 0.0031(2) 0.0002(2)
Cl01 0.0354(4) 0.0228(3) 0.0241(3) -0.0017(3) 0.0212(3) 0.0004(3)
Ta1 0.01233(6) 0.01234(6) 0.00883(5) 0.00066(3) 0.00423(4) 0.00013(4)

loop_
_atom_type_symbol
_atom_type_description
_atom_type_scat_dispersion_real
_atom_type_scat_dispersion_imag
_atom_type_scat_source
C C 0.0033 0.0016 'International Tables Vol C Tables 4.2.6.8 and 6.1.1.4'
H H 0.0000 0.0000 'International Tables Vol C Tables 4.2.6.8 and 6.1.1.4'
N N 0.0061 0.0033 'International Tables Vol C Tables 4.2.6.8 and 6.1.1.4'
Si Si 0.0817 0.0704 'International Tables Vol C Tables 4.2.6.8 and 6.1.1.4'
P P 0.1023 0.0942 'International Tables Vol C Tables 4.2.6.8 and 6.1.1.4'
Cl Cl 0.1484 0.1585 'International Tables Vol C Tables 4.2.6.8 and 6.1.1.4'
Ta Ta -0.7052 6.5227 'International Tables Vol C Tables 4.2.6.8 and 6.1.1.4'

loop_
_geom_angle_atom_site_label_1
_geom_angle_atom_site_label_2
_geom_angle_atom_site_label_3
_geom_angle
C02 C01 C06 119.1(2)
C02 C01 P01 120.0(2)
C06 C01 P01 120.8(2)
C01 C02 H02 119.9
C01 C02 C03 120.2(3)
C03 C02 H02 119.9
C02 C03 H03 119.8
C04 C03 C02 120.4(3)
C04 C03 H03 119.8
C03 C04 H04 120.2
C05 C04 C03 119.7(3)
C05 C04 H04 120.2
C04 C05 H05 119.7
C04 C05 C06 120.6(3)
C06 C05 H05 119.7
C01 C06 H06 119.9
C05 C06 C01 120.1(3)
C05 C06 H06 119.9
C08 C07 C12 120.6(2)
C08 C07 P01 125.80(19)
C12 C07 P01 113.65(18)
C07 C08 H08 119.3
C09 C08 C07 121.4(2)
C09 C08 H08 119.3
C08 C09 C10 117.2(2)
C08 C09 C13 121.8(3)
C10 C09 C13 121.0(2)
C09 C10 H10 118.8
C11 C10 C09 122.5(2)
C11 C10 H10 118.8
C10 C11 H11 119.9
C10 C11 C12 120.2(2)
C12 C11 H11 119.9
C11 C12 C07 118.0(2)
N02 C12 C07 118.8(2)
N02 C12 C11 123.2(2)
C09 C13 H13A 109.5
C09 C13 H13B 109.5
C09 C13 H13C 109.5
H13A C13 H13B 109.5
H13A C13 H13C 109.5
H13B C13 H13C 109.5
C15 C14 N02 117.7(2)
19 C14 C15 120.1(2)
19 C14 N02 122.2(2)
C14 C15 C21 120.1(2)
C16 C15 C14 119.0(2)
C16 C15 C21 120.9(2)
C15 C16 H16 119.2
C15 C16 C17 121.5(2)
C17 C16 H16 119.2
C16 C17 C18 118.1(2)
C16 C17 C22 120.8(3)
C18 C17 C22 121.1(3)
C17 C18 H18 118.9
C17 C18 19 122.2(2)
19 C18 H18 118.9
H20A C20 H20B 109.5
H20A C20 H20C 109.5
H20B C20 H20C 109.5
19 C20 H20A 109.5
19 C20 H20B 109.5
19 C20 H20C 109.5
C15 C21 H21A 109.5
C15 C21 H21B 109.5
C15 C21 H21C 109.5
H21A C21 H21B 109.5
H21A C21 H21C 109.5
H21B C21 H21C 109.5
C17 C22 H22A 109.5
C17 C22 H22B 109.5
C17 C22 H22C 109.5
H22A C22 H22B 109.5
H22A C22 H22C 109.5
H22B C22 H22C 109.5
C24 C23 C28 120.1(2)
C24 C23 N01 122.2(2)
C28 C23 N01 117.7(2)
C23 C24 C30 122.4(2)
C25 C24 C23 118.4(2)
C25 C24 C30 119.2(2)
C24 C25 H25 118.9
C26 C25 C24 122.1(3)
C26 C25 H25 118.9
C25 C26 C31 121.5(3)
C27 C26 C25 118.1(2)
C27 C26 C31 120.3(3)
C26 C27 H27 119.1
C28 C27 C26 121.9(2)
C28 C27 H27 119.1
C23 C28 C29 120.7(2)
C27 C28 C23 118.9(2)
C27 C28 C29 120.4(2)
C28 C29 H29A 109.5
C28 C29 H29B 109.5
C28 C29 H29C 109.5
H29A C29 H29B 109.5
H29A C29 H29C 109.5
H29B C29 H29C 109.5
C24 C30 H30A 109.5
C24 C30 H30B 109.5
C24 C30 H30C 109.5
H30A C30 H30B 109.5
H30A C30 H30C 109.5
H30B C30 H30C 109.5
C26 C31 H31A 109.5
C26 C31 H31B 109.5
C26 C31 H31C 109.5
H31A C31 H31B 109.5
H31A C31 H31C 109.5
H31B C31 H31C 109.5
C33 C32 C37 117.8(2)
C33 C32 N01 123.3(2)
C37 C32 N01 118.9(2)
C32 C33 H33 119.8
C34 C33 C32 120.4(3)
C34 C33 H33 119.8
C33 C34 H34 118.8
C33 C34 C35 122.3(3)
C35 C34 H34 118.8
C34 C35 C38 121.6(3)
C36 C35 C34 117.3(3)
C36 C35 C38 121.1(3)
C35 C36 H36 119.2
C35 C36 C37 121.6(3)
C37 C36 H36 119.2
C32 C37 P01 113.31(19)
C36 C37 C32 120.6(2)
C36 C37 P01 126.1(2)
C35 C38 H38A 109.5
C35 C38 H38B 109.5
C35 C38 H38C 109.5
H38A C38 H38B 109.5
H38A C38 H38C 109.5
H38B C38 H38C 109.5
C40 C39 Si02 127.2(2)
C40 C39 Ta1 68.79(15)
Si02 C39 Ta1 164.05(14)
C39 C40 Si01 142.0(2)
C39 C40 Ta1 75.10(16)
Si01 C40 Ta1 142.83(14)
H41A C41 H41B 109.5
H41A C41 H41C 109.5
H41B C41 H41C 109.5
Si02 C41 H41A 109.5
Si02 C41 H41B 109.5
Si02 C41 H41C 109.5
H42A C42 H42B 109.5
H42A C42 H42C 109.5
H42B C42 H42C 109.5
Si02 C42 H42A 109.5
Si02 C42 H42B 109.5
Si02 C42 H42C 109.5
H43A C43 H43B 109.5
H43A C43 H43C 109.5
H43B C43 H43C 109.5
Si02 C43 H43A 109.5
Si02 C43 H43B 109.5
Si02 C43 H43C 109.5
H44A C44 H44B 109.5
H44A C44 H44C 109.5
H44B C44 H44C 109.5
Si01 C44 H44A 109.5
Si01 C44 H44B 109.5
Si01 C44 H44C 109.5
H45A C45 H45B 109.5
H45A C45 H45C 109.5
H45B C45 H45C 109.5
Si01 C45 H45A 109.5
Si01 C45 H45B 109.5
Si01 C45 H45C 109.5
H46A C46 H46B 109.5
H46A C46 H46C 109.5
H46B C46 H46C 109.5
Si01 C46 H46A 109.5
Si01 C46 H46B 109.5
Si01 C46 H46C 109.5
C14 19 C20 122.3(2)
C18 19 C14 118.2(2)
C18 19 C20 119.4(2)
C23 N01 Ta1 114.77(16)
C32 N01 C23 116.6(2)
C32 N01 Ta1 128.29(17)
C12 N02 C14 117.4(2)
C12 N02 Ta1 128.85(17)
C14 N02 Ta1 113.17(15)
C40 Si01 C46 110.40(14)
C44 Si01 C40 107.46(14)
C44 Si01 C46 112.96(18)
C45 Si01 C40 112.77(13)
C45 Si01 C44 109.12(17)
C45 Si01 C46 104.20(18)
C41 Si02 C39 116.09(12)
C41 Si02 C42 107.10(16)
C41 Si02 C43 106.09(14)
C42 Si02 C39 109.26(13)
C43 Si02 C39 108.64(13)
C43 Si02 C42 109.50(14)
C01 P01 Ta1 136.12(8)
C07 P01 C01 105.34(12)
C07 P01 Ta1 99.25(8)
C37 P01 C01 105.55(12)
C37 P01 C07 108.28(11)
C37 P01 Ta1 100.28(9)
C39 Ta1 P01 89.83(7)
C39 Ta1 Cl01 124.44(7)
C40 Ta1 C39 36.11(10)
C40 Ta1 P01 125.77(8)
C40 Ta1 Cl01 88.59(8)
N01 Ta1 C39 106.59(9)
N01 Ta1 C40 116.34(9)
N01 Ta1 P01 73.67(6)
N01 Ta1 Cl01 91.95(6)
N02 Ta1 C39 106.52(9)
N02 Ta1 C40 110.14(9)
N02 Ta1 N01 132.98(8)
N02 Ta1 P01 74.00(6)
N02 Ta1 Cl01 95.96(6)
Cl01 Ta1 P01 145.64(2)

loop_
_geom_bond_atom_site_label_1
_geom_bond_atom_site_label_2
_geom_bond_distance
C01 C02 1.393(4)
C01 C06 1.396(4)
C01 P01 1.819(3)
C02 H02 0.9500
C02 C03 1.394(4)
C03 H03 0.9500
C03 C04 1.383(4)
C04 H04 0.9500
C04 C05 1.380(5)
C05 H05 0.9500
C05 C06 1.391(4)
C06 H06 0.9500
C07 C08 1.396(3)
C07 C12 1.404(3)
C07 P01 1.802(2)
C08 H08 0.9500
C08 C09 1.389(4)
C09 C10 1.397(4)
C09 C13 1.503(4)
C10 H10 0.9500
C10 C11 1.378(4)
C11 H11 0.9500
C11 C12 1.403(3)
C12 N02 1.401(3)
C13 H13A 0.9800
C13 H13B 0.9800
C13 H13C 0.9800
C14 C15 1.409(3)
C14 19 1.403(3)
C14 N02 1.446(3)
C15 C16 1.390(4)
C15 C21 1.502(3)
C16 H16 0.9500
C16 C17 1.390(4)
C17 C18 1.393(4)
C17 C22 1.506(4)
C18 H18 0.9500
C18 19 1.394(4)
C20 H20A 0.9800
C20 H20B 0.9800
C20 H20C 0.9800
C20 19 1.508(3)
C21 H21A 0.9800
C21 H21B 0.9800
C21 H21C 0.9800
C22 H22A 0.9800
C22 H22B 0.9800
C22 H22C 0.9800
C23 C24 1.400(4)
C23 C28 1.415(3)
C23 N01 1.444(3)
C24 C25 1.397(4)
C24 C30 1.513(3)
C25 H25 0.9500
C25 C26 1.393(4)
C26 C27 1.390(4)
C26 C31 1.510(4)
C27 H27 0.9500
C27 C28 1.385(4)
C28 C29 1.500(4)
C29 H29A 0.9800
C29 H29B 0.9800
C29 H29C 0.9800
C30 H30A 0.9800
C30 H30B 0.9800
C30 H30C 0.9800
C31 H31A 0.9800
C31 H31B 0.9800
C31 H31C 0.9800
C32 C33 1.398(4)
C32 C37 1.406(4)
C32 N01 1.414(3)
C33 H33 0.9500
C33 C34 1.385(4)
C34 H34 0.9500
C34 C35 1.394(4)
C35 C36 1.383(4)
C35 C38 1.513(4)
C36 H36 0.9500
C36 C37 1.398(4)
C37 P01 1.797(3)
C38 H38A 0.9800
C38 H38B 0.9800
C38 H38C 0.9800
C39 C40 1.316(4)
C39 Si02 1.882(3)
C39 Ta1 2.158(2)
C40 Si01 1.870(3)
C40 Ta1 2.082(3)
C41 H41A 0.9800
C41 H41B 0.9800
C41 H41C 0.9800
C41 Si02 1.864(3)
C42 H42A 0.9800
C42 H42B 0.9800
C42 H42C 0.9800
C42 Si02 1.871(3)
C43 H43A 0.9800
C43 H43B 0.9800
C43 H43C 0.9800
C43 Si02 1.867(3)
C44 H44A 0.9800
C44 H44B 0.9800
C44 H44C 0.9800
C44 Si01 1.859(4)
C45 H45A 0.9800
C45 H45B 0.9800
C45 H45C 0.9800
C45 Si01 1.856(3)
C46 H46A 0.9800
C46 H46B 0.9800
C46 H46C 0.9800
C46 Si01 1.880(4)
N01 Ta1 2.050(2)
N02 Ta1 2.040(2)
P01 Ta1 2.6105(12)
Cl01 Ta1 2.3968(8)

loop_
_geom_torsion_atom_site_label_1
_geom_torsion_atom_site_label_2
_geom_torsion_atom_site_label_3
_geom_torsion_atom_site_label_4
_geom_torsion
C01 C02 C03 C04 0.1(4)
C02 C01 C06 C05 -0.2(4)
C02 C01 P01 C07 39.3(2)
C02 C01 P01 C37 153.8(2)
C02 C01 P01 Ta1 -82.4(2)
C02 C03 C04 C05 0.2(5)
C03 C04 C05 C06 -0.5(4)
C04 C05 C06 C01 0.6(4)
C06 C01 C02 C03 -0.1(4)
C06 C01 P01 C07 -145.0(2)
C06 C01 P01 C37 -30.6(2)
C06 C01 P01 Ta1 93.3(2)
C07 C08 C09 C10 2.2(4)
C07 C08 C09 C13 -177.2(2)
C07 C12 N02 C14 153.3(2)
C07 C12 N02 Ta1 -17.5(3)
C08 C07 C12 C11 -3.4(3)
C08 C07 C12 N02 175.5(2)
C08 C07 P01 C01 53.0(2)
C08 C07 P01 C37 -59.6(2)
C08 C07 P01 Ta1 -163.7(2)
C08 C09 C10 C11 -2.7(4)
C09 C10 C11 C12 0.1(4)
C10 C11 C12 C07 2.9(4)
C10 C11 C12 N02 -175.9(2)
C11 C12 N02 C14 -27.9(3)
C11 C12 N02 Ta1 161.29(18)
C12 C07 C08 C09 0.8(4)
C12 C07 P01 C01 -126.27(19)
C12 C07 P01 C37 121.18(19)
C12 C07 P01 Ta1 17.04(18)
C13 C09 C10 C11 176.7(3)
C14 C15 C16 C17 -1.9(4)
C15 C14 19 C18 -9.3(4)
C15 C14 19 C20 167.3(2)
C15 C14 N02 C12 -82.9(3)
C15 C14 N02 Ta1 89.3(2)
C15 C16 C17 C18 -4.7(4)
C15 C16 C17 C22 176.1(3)
C16 C17 C18 19 4.4(4)
C17 C18 19 C14 2.6(4)
C17 C18 19 C20 -174.1(2)
C21 C15 C16 C17 176.5(2)
C22 C17 C18 19 -176.4(3)
C23 C24 C25 C26 -1.8(4)
C24 C23 C28 C27 -7.9(4)
C24 C23 C28 C29 169.5(2)
C24 C23 N01 C32 -92.5(3)
C24 C23 N01 Ta1 94.0(3)
C24 C25 C26 C27 -3.3(4)
C24 C25 C26 C31 175.7(3)
C25 C26 C27 C28 2.8(4)
C26 C27 C28 C23 2.7(4)
C26 C27 C28 C29 -174.7(2)
C28 C23 C24 C25 7.4(4)
C28 C23 C24 C30 -169.4(2)
C28 C23 N01 C32 88.7(3)
C28 C23 N01 Ta1 -84.8(2)
C30 C24 C25 C26 175.1(3)
C31 C26 C27 C28 -176.2(3)
C32 C33 C34 C35 0.7(4)
C32 C37 P01 C01 129.81(18)
C32 C37 P01 C07 -117.79(18)
C32 C37 P01 Ta1 -14.38(18)
C33 C32 C37 C36 0.1(3)
C33 C32 C37 P01 -178.86(18)
C33 C32 N01 C23 28.7(3)
C33 C32 N01 Ta1 -158.82(18)
C33 C34 C35 C36 0.4(4)
C33 C34 C35 C38 -179.0(3)
C34 C35 C36 C37 -1.2(4)
C35 C36 C37 C32 1.0(4)
C35 C36 C37 P01 179.8(2)
C36 C37 P01 C01 -49.1(2)
C36 C37 P01 C07 63.4(2)
C36 C37 P01 Ta1 166.8(2)
C37 C32 C33 C34 -0.9(3)
C37 C32 N01 C23 -151.1(2)
C37 C32 N01 Ta1 21.4(3)
C38 C35 C36 C37 178.2(3)
C39 C40 Si01 C44 -86.9(4)
C39 C40 Si01 C45 152.8(4)
C39 C40 Si01 C46 36.7(4)
C40 C39 Si02 C41 167.0(2)
C40 C39 Si02 C42 -71.8(3)
C40 C39 Si02 C43 47.6(3)
19 C14 C15 C16 9.1(4)
19 C14 C15 C21 -169.4(2)
19 C14 N02 C12 97.6(3)
19 C14 N02 Ta1 -90.3(2)
N01 C23 C24 C25 -171.3(2)
N01 C23 C24 C30 11.9(4)
N01 C23 C28 C27 170.9(2)
N01 C23 C28 C29 -11.7(4)
N01 C32 C33 C34 179.3(2)
N01 C32 C37 C36 179.9(2)
N01 C32 C37 P01 1.0(3)
N02 C14 C15 C16 -170.5(2)
N02 C14 C15 C21 11.1(3)
N02 C14 19 C18 170.2(2)
N02 C14 19 C20 -13.2(4)
Si02 C39 C40 Si01 -1.6(5)
Si02 C39 C40 Ta1 -179.5(2)
P01 C01 C02 C03 175.7(2)
P01 C01 C06 C05 -176.0(2)
P01 C07 C08 C09 -178.4(2)
P01 C07 C12 C11 175.94(18)
P01 C07 C12 N02 -5.2(3)
Ta1 C39 C40 Si01 177.9(3)
Ta1 C39 Si02 C41 -11.3(6)
Ta1 C39 Si02 C42 109.9(5)
Ta1 C39 Si02 C43 -130.7(5)
Ta1 C40 Si01 C44 89.8(3)
Ta1 C40 Si01 C45 -30.6(3)
Ta1 C40 Si01 C46 -146.7(2)
